data_7040616
loop_
_publ_author_name
'Zhang, Jin'
'Zhang, Haifeng'
'Chen, Yanmei'
'Zhang, Xiangfei'
'Li, Yahong'
'Liu, Wei'
'Dong, Yaping'

_publ_section_title
;
 A series of dinuclear lanthanide complexes with slow magnetic relaxation
 for Dy2 and Ho2.
;
_journal_issue 41
_journal_name_full 'Dalton transactions (Cambridge, England : 2003)'
_journal_page_first 16463
_journal_page_last 16470
_journal_paper_doi 10.1039/c6dt02962k
_journal_volume 45
_journal_year 2016
_chemical_formula_moiety 'C84 H84 Gd4 N8 O28, C5 H5 N'
_chemical_formula_sum 'C89 H89 Gd4 N9 O28'
_chemical_formula_weight 2361.70
_chemical_name_systematic
; 
 ? 
;
_space_group_IT_number 2
_symmetry_cell_setting triclinic
_symmetry_space_group_name_Hall '-P 1'
_symmetry_space_group_name_H-M 'P -1'
_atom_sites_solution_hydrogens geom
_atom_sites_solution_primary direct
_atom_sites_solution_secondary difmap
_audit_block_doi 10.5517/ccdc.csd.cc1lmhrg
_audit_creation_method SHELXL-97
_audit_update_record
;
2016-08-31 deposited with the CCDC.
2016-09-13 downloaded from the CCDC.
;
_cell_angle_alpha 90.73(3)
_cell_angle_beta 101.43(3)
_cell_angle_gamma 110.72(3)
_cell_formula_units_Z 1
_cell_length_a 11.704(2)
_cell_length_b 13.281(3)
_cell_length_c 15.626(3)
_cell_measurement_reflns_used 8036
_cell_measurement_temperature 296(2)
_cell_measurement_theta_max 25.35
_cell_measurement_theta_min 3.01
_cell_volume 2217.6(9)
_computing_cell_refinement 'SAINT (Bruker, 2005)'
_computing_data_collection 'APEX-II (Bruker, 2005)'
_computing_data_reduction 'SAINT (Bruker, 2005)'
_computing_molecular_graphics 'Bruker SHELXTL'
_computing_publication_material 'Bruker SHELXTL'
_computing_structure_refinement 'SHELXL-97 (Sheldrick, 2008)'
_computing_structure_solution 'SHELXS-97 (Sheldrick, 2008)'
_diffrn_ambient_temperature 296(2)
_diffrn_measured_fraction_theta_full 0.992
_diffrn_measured_fraction_theta_max 0.992
_diffrn_measurement_device_type 'Bruker APEX-II CCD'
_diffrn_measurement_method '\f and \w scans'
_diffrn_radiation_monochromator graphite
_diffrn_radiation_source 'fine-focus sealed tube'
_diffrn_radiation_type MoK\a
_diffrn_radiation_wavelength 0.71073
_diffrn_reflns_av_R_equivalents 0.0704
_diffrn_reflns_av_unetI/netI 0.0864
_diffrn_reflns_limit_h_max 14
_diffrn_reflns_limit_h_min -14
_diffrn_reflns_limit_k_max 15
_diffrn_reflns_limit_k_min -15
_diffrn_reflns_limit_l_max 17
_diffrn_reflns_limit_l_min -18
_diffrn_reflns_number 21485
_diffrn_reflns_theta_full 25.35
_diffrn_reflns_theta_max 25.35
_diffrn_reflns_theta_min 3.01
_exptl_absorpt_coefficient_mu 3.038
_exptl_absorpt_correction_T_max 0.497
_exptl_absorpt_correction_T_min 0.418
_exptl_absorpt_correction_type multi-scan
_exptl_absorpt_process_details sadabs
_exptl_crystal_colour yellow
_exptl_crystal_density_diffrn 1.768
_exptl_crystal_density_meas ?
_exptl_crystal_density_method 'not measured'
_exptl_crystal_description block
_exptl_crystal_F_000 1166
_exptl_crystal_size_max 0.30
_exptl_crystal_size_mid 0.25
_exptl_crystal_size_min 0.23
_refine_diff_density_max 1.661
_refine_diff_density_min -1.220
_refine_diff_density_rms 0.155
_refine_ls_extinction_method none
_refine_ls_goodness_of_fit_ref 1.096
_refine_ls_hydrogen_treatment mixed
_refine_ls_matrix_type full
_refine_ls_number_parameters 591
_refine_ls_number_reflns 8036
_refine_ls_number_restraints 22
_refine_ls_restrained_S_all 1.095
_refine_ls_R_factor_all 0.0886
_refine_ls_R_factor_gt 0.0621
_refine_ls_shift/su_max 0.010
_refine_ls_shift/su_mean 0.001
_refine_ls_structure_factor_coef Fsqd
_refine_ls_weighting_details 'calc w=1/[\s^2^(Fo^2^)+(0.0714P)^2^+2.2894P] where P=(Fo^2^+2Fc^2^)/3'
_refine_ls_weighting_scheme calc
_refine_ls_wR_factor_gt 0.1487
_refine_ls_wR_factor_ref 0.1676
_reflns_number_gt 5907
_reflns_number_total 8100
_reflns_threshold_expression >2sigma(I)
_cod_data_source_file c6dt02962k2.cif
_cod_data_source_block t
_cod_depositor_comments
;
The following automatic conversions were performed:

'_exptl_crystal_density_meas' value 'not measured' was changed to '?'
- the value is perceived as not measured.

Automatic conversion script
Id: cif_fix_values 4268 2015-11-12 08:31:59Z antanas 

 Adding full bibliography for 7040616--7040622.cif.
;
_cod_original_cell_volume 2217.7(9)
_cod_database_code 7040616

loop_
_symmetry_equiv_pos_as_xyz
'x, y, z'
'-x, -y, -z'

loop_
_atom_site_label
_atom_site_type_symbol
_atom_site_fract_x
_atom_site_fract_y
_atom_site_fract_z
_atom_site_U_iso_or_equiv
_atom_site_adp_type
_atom_site_occupancy
_atom_site_symmetry_multiplicity
_atom_site_calc_flag
_atom_site_refinement_flags
_atom_site_disorder_assembly
_atom_site_disorder_group
Gd1 Gd 0.68034(4) 0.36858(3) 0.29599(3) 0.04368(17) Uani 1 1 d D A .
N1 N 0.6191(7) 0.3118(6) 0.4344(5) 0.0420(17) Uani 1 1 d . . .
C1 C 0.7030(9) 0.1414(7) 0.3727(6) 0.046(2) Uani 1 1 d . . .
O1 O 0.6914(8) 0.2067(6) 0.3131(5) 0.072(2) Uani 1 1 d . . .
Gd2 Gd 0.75265(4) 0.67088(3) 0.27524(3) 0.04133(16) Uani 1 1 d D . .
O2 O 0.7064(6) 0.5317(5) 0.3694(4) 0.0432(14) Uani 1 1 d . . .
N2 N 0.7152(7) 0.7160(6) 0.1215(5) 0.0472(19) Uani 1 1 d . . .
C2 C 0.6704(8) 0.1483(7) 0.4537(6) 0.045(2) Uani 1 1 d . . .
N3 N 0.4301(9) 0.2778(8) 0.1901(6) 0.065(2) Uani 1 1 d . A .
O3 O 0.8743(6) 0.7223(5) 0.4324(4) 0.0530(16) Uani 1 1 d . . .
C3 C 0.6764(8) 0.0684(7) 0.5140(6) 0.047(2) Uani 1 1 d . . .
N4 N 0.5263(10) 0.6980(8) 0.2998(7) 0.064(2) Uani 1 1 d . . .
O4 O 0.8629(6) 0.8421(5) 0.2717(4) 0.0634(19) Uani 1 1 d . . .
C4 C 0.6441(9) 0.0660(8) 0.5964(7) 0.057(3) Uani 1 1 d . . .
H4 H 0.6190 0.1200 0.6151 0.069 Uiso 1 1 calc R . .
O5 O 0.6955(5) 0.5031(4) 0.1964(4) 0.0416(14) Uani 1 1 d . . .
C5 C 0.6491(11) -0.0163(10) 0.6506(8) 0.073(3) Uani 1 1 d . . .
H5 H 0.6281 -0.0162 0.7050 0.088 Uiso 1 1 calc R . .
O6 O 0.7955(7) 0.3585(6) 0.1779(5) 0.066(2) Uani 1 1 d . . .
C6 C 0.6858(10) -0.0986(9) 0.6226(9) 0.071(3) Uani 1 1 d . . .
H6 H 0.6874 -0.1544 0.6576 0.085 Uiso 1 1 calc R . .
C7 C 0.7189(10) -0.0960(8) 0.5442(9) 0.067(3) Uani 1 1 d . . .
H7 H 0.7436 -0.1507 0.5266 0.081 Uiso 1 1 calc R . .
O7 O 0.9088(2) 0.4461(8) 0.3552(10) 0.164(7) Uani 1 1 d D . .
H7A H 0.9427 0.4398 0.3131 0.5(3) Uiso 1 1 d RD A .
O8 O 0.4562(6) 0.3336(7) 0.2625(5) 0.066(2) Uani 1 1 d . . .
C8 C 0.7175(9) -0.0153(7) 0.4890(7) 0.055(3) Uani 1 1 d . . .
O9 O 0.5191(8) 0.2640(6) 0.1652(5) 0.069(2) Uani 1 1 d . . .
C9 C 0.7521(9) -0.0151(7) 0.4083(7) 0.058(3) Uani 1 1 d . . .
H9 H 0.7791 -0.0691 0.3923 0.069 Uiso 1 1 calc R . .
C10 C 0.7475(10) 0.0602(8) 0.3536(7) 0.056(3) Uani 1 1 d . . .
H10 H 0.7745 0.0590 0.3015 0.068 Uiso 1 1 calc R . .
O10 O 0.3243(8) 0.2399(9) 0.1465(6) 0.106(3) Uani 1 1 d . . .
C11 C 0.6224(8) 0.2313(7) 0.4750(6) 0.045(2) Uani 1 1 d . . .
H11 H 0.5901 0.2235 0.5254 0.054 Uiso 1 1 calc R . .
O11 O 0.9506(5) 0.6516(6) 0.2780(6) 0.089(3) Uani 1 1 d D . .
H11A H 0.9519 0.5932 0.2991 0.107 Uiso 1 1 d RD . .
O12 O 0.6275(8) 0.7323(6) 0.3560(5) 0.072(2) Uani 1 1 d . . .
C12 C 0.5642(9) 0.3826(7) 0.4730(6) 0.045(2) Uani 1 1 d . . .
H12A H 0.5215 0.3464 0.5175 0.054 Uiso 1 1 calc R . .
H12B H 0.5036 0.3969 0.4277 0.054 Uiso 1 1 calc R . .
O13 O 0.5270(7) 0.6392(8) 0.2367(5) 0.076(2) Uani 1 1 d . . .
C13 C 0.6668(9) 0.4877(7) 0.5133(6) 0.044(2) Uani 1 1 d . . .
C14 C 0.7296(8) 0.5580(7) 0.4582(5) 0.039(2) Uani 1 1 d . . .
O14 O 0.4329(8) 0.7151(8) 0.3057(6) 0.095(3) Uani 1 1 d . . .
C15 C 0.8218(8) 0.6572(7) 0.4942(5) 0.042(2) Uani 1 1 d . . .
C16 C 0.8531(10) 0.6851(8) 0.5833(6) 0.059(3) Uani 1 1 d . . .
H16 H 0.9167 0.7500 0.6072 0.071 Uiso 1 1 calc R . .
C17 C 0.7888(11) 0.6154(9) 0.6355(6) 0.065(3) Uani 1 1 d . . .
H17 H 0.8084 0.6343 0.6956 0.078 Uiso 1 1 calc R . .
C18 C 0.6972(11) 0.5193(8) 0.6026(6) 0.059(3) Uani 1 1 d . . .
H18 H 0.6544 0.4742 0.6400 0.071 Uiso 1 1 calc R . .
C19 C 0.9884(9) 0.8121(8) 0.4640(7) 0.066(3) Uani 1 1 d . . .
H19A H 1.0143 0.8124 0.5263 0.099 Uiso 1 1 calc R . .
H19B H 0.9754 0.8782 0.4507 0.099 Uiso 1 1 calc R . .
H19C H 1.0521 0.8060 0.4362 0.099 Uiso 1 1 calc R . .
C20 C 0.8971(9) 0.9206(7) 0.2211(6) 0.049(2) Uani 1 1 d . . .
C21 C 0.8438(8) 0.9104(7) 0.1298(6) 0.044(2) Uani 1 1 d . . .
C22 C 0.8822(9) 1.0005(7) 0.0797(7) 0.049(2) Uani 1 1 d . . .
C23 C 0.8309(10) 1.0030(9) -0.0081(7) 0.062(3) Uani 1 1 d . . .
H23 H 0.7646 0.9423 -0.0369 0.074 Uiso 1 1 calc R . .
C24 C 0.8730(12) 1.0899(10) -0.0534(8) 0.071(3) Uani 1 1 d . . .
H24 H 0.8346 1.0878 -0.1118 0.085 Uiso 1 1 calc R . .
C25 C 0.9731(11) 1.1823(10) -0.0137(8) 0.066(3) Uani 1 1 d . . .
H25 H 1.0024 1.2416 -0.0451 0.080 Uiso 1 1 calc R . .
C26 C 1.0264(11) 1.1836(8) 0.0710(8) 0.061(3) Uani 1 1 d . . .
H26 H 1.0945 1.2444 0.0976 0.074 Uiso 1 1 calc R . .
C27 C 0.9830(9) 1.0967(8) 0.1203(7) 0.051(2) Uani 1 1 d . . .
C28 C 1.0396(10) 1.1018(8) 0.2087(7) 0.059(3) Uani 1 1 d . . .
H28 H 1.1076 1.1630 0.2346 0.071 Uiso 1 1 calc R . .
C29 C 0.9964(10) 1.0188(9) 0.2565(7) 0.065(3) Uani 1 1 d . . .
H29 H 1.0334 1.0261 0.3158 0.078 Uiso 1 1 calc R . .
C30 C 0.7555(9) 0.8086(7) 0.0889(6) 0.049(2) Uani 1 1 d . . .
H30 H 0.7214 0.8083 0.0298 0.059 Uiso 1 1 calc R . .
C31 C 0.6247(9) 0.6227(8) 0.0595(6) 0.056(3) Uani 1 1 d . . .
H31A H 0.5972 0.6476 0.0039 0.067 Uiso 1 1 calc R . .
H31B H 0.5519 0.5860 0.0835 0.067 Uiso 1 1 calc R . .
C32 C 0.6909(10) 0.5477(8) 0.0469(6) 0.057(3) Uani 1 1 d . . .
C33 C 0.7201(9) 0.4886(7) 0.1172(6) 0.048(2) Uani 1 1 d . . .
C34 C 0.7786(10) 0.4151(9) 0.1055(7) 0.061(3) Uani 1 1 d . . .
C35 C 0.8087(13) 0.4007(10) 0.0276(8) 0.084(4) Uani 1 1 d . . .
H35 H 0.8468 0.3515 0.0199 0.101 Uiso 1 1 calc R . .
C36 C 0.7815(15) 0.4607(11) -0.0402(8) 0.097(5) Uani 1 1 d . . .
H36 H 0.8060 0.4537 -0.0924 0.117 Uiso 1 1 calc R . .
C37 C 0.7201(12) 0.5299(9) -0.0330(7) 0.074(3) Uani 1 1 d . . .
H37 H 0.6978 0.5650 -0.0811 0.089 Uiso 1 1 calc R . .
C38 C 0.8654(13) 0.2918(10) 0.1734(8) 0.086(4) Uani 1 1 d . . .
H38A H 0.8254 0.2396 0.1234 0.129 Uiso 1 1 calc R . .
H38B H 0.8700 0.2552 0.2258 0.129 Uiso 1 1 calc R . .
H38C H 0.9483 0.3354 0.1679 0.129 Uiso 1 1 calc R . .
C39 C 1.0684(15) 0.7287(10) 0.2618(14) 0.154(8) Uani 1 1 d D . .
H39A H 1.0513 0.7826 0.2255 0.185 Uiso 1 1 calc R . .
H39B H 1.1229 0.7654 0.3170 0.185 Uiso 1 1 calc R . .
C40 C 1.1286(18) 0.6735(17) 0.2191(15) 0.160(8) Uani 1 1 d . . .
H40A H 1.2077 0.7238 0.2118 0.240 Uiso 1 1 calc R . .
H40B H 1.0769 0.6414 0.1627 0.240 Uiso 1 1 calc R . .
H40C H 1.1420 0.6180 0.2539 0.240 Uiso 1 1 calc R . .
C41 C 0.9347(17) 0.4413(16) 0.4404(11) 0.189(9) Uani 1 1 d D A -1
H41A H 0.9552 0.3790 0.4582 0.227 Uiso 1 1 calc R A -1
H41B H 0.8732 0.4504 0.4701 0.227 Uiso 1 1 calc R A -1
C42 C 1.0464(16) 0.5425(15) 0.4429(8) 0.189(9) Uani 1 1 d D A -1
H42A H 1.0931 0.5638 0.5023 0.284 Uiso 1 1 calc R A -1
H42B H 1.0190 0.5992 0.4209 0.284 Uiso 1 1 calc RD A -1
H42C H 1.0986 0.5293 0.4073 0.284 Uiso 1 1 calc R A -1
N5 N 0.5353(13) 0.0146(8) 0.1572(6) 0.065(3) Uani 0.50 1 d PG B -1
C43 C 0.5275(14) 0.0339(8) 0.0694(7) 0.065(3) Uani 0.50 1 d PGU B -1
H43 H 0.5498 0.1043 0.0535 0.078 Uiso 0.50 1 calc PR B -1
C44 C 0.4865(15) -0.0523(11) 0.0054(5) 0.065(5) Uani 0.50 1 d PGU B -1
H44 H 0.4813 -0.0394 -0.0534 0.078 Uiso 0.50 1 calc PR B -1
C45 C 0.4532(13) -0.1576(9) 0.0291(7) 0.068(5) Uani 0.50 1 d PGU B -1
H45 H 0.4257 -0.2152 -0.0137 0.081 Uiso 0.50 1 calc PR B -1
C46 C 0.4609(13) -0.1768(7) 0.1169(8) 0.058(5) Uani 0.50 1 d PGU B -1
H46 H 0.4386 -0.2473 0.1328 0.070 Uiso 0.50 1 calc PR B -1
C47 C 0.5019(13) -0.0907(9) 0.1810(6) 0.050(5) Uani 0.50 1 d PG B -1
H47 H 0.5071 -0.1036 0.2397 0.060 Uiso 0.50 1 calc PR B -1

loop_
_atom_site_aniso_label
_atom_site_aniso_U_11
_atom_site_aniso_U_22
_atom_site_aniso_U_33
_atom_site_aniso_U_23
_atom_site_aniso_U_13
_atom_site_aniso_U_12
Gd1 0.0504(3) 0.0386(3) 0.0445(3) -0.0024(2) 0.0088(2) 0.0202(2)
N1 0.042(4) 0.034(4) 0.050(4) 0.002(3) 0.008(3) 0.015(3)
C1 0.057(6) 0.046(5) 0.038(5) 0.005(4) 0.003(4) 0.028(5)
O1 0.107(6) 0.072(5) 0.062(4) 0.006(4) 0.027(4) 0.058(5)
Gd2 0.0410(3) 0.0378(3) 0.0437(3) -0.0015(2) 0.0104(2) 0.0121(2)
O2 0.050(4) 0.035(3) 0.042(3) -0.005(3) 0.011(3) 0.013(3)
N2 0.036(4) 0.046(5) 0.050(4) -0.005(4) 0.009(3) 0.005(4)
C2 0.044(5) 0.038(5) 0.056(6) 0.001(4) 0.006(4) 0.022(4)
N3 0.053(6) 0.067(6) 0.057(6) 0.010(5) -0.002(5) 0.007(5)
O3 0.047(4) 0.047(4) 0.053(4) -0.001(3) 0.003(3) 0.008(3)
C3 0.034(5) 0.040(5) 0.056(6) -0.002(4) -0.002(4) 0.006(4)
N4 0.069(7) 0.065(6) 0.076(7) 0.017(5) 0.039(6) 0.035(5)
O4 0.066(5) 0.049(4) 0.056(4) 0.002(3) 0.006(4) 0.002(4)
C4 0.054(6) 0.057(6) 0.063(6) 0.012(5) 0.011(5) 0.024(5)
O5 0.053(4) 0.033(3) 0.041(3) 0.000(3) 0.014(3) 0.017(3)
C5 0.069(8) 0.079(8) 0.072(7) 0.026(7) 0.013(6) 0.028(7)
O6 0.078(5) 0.066(5) 0.081(5) 0.004(4) 0.036(4) 0.047(4)
C6 0.050(7) 0.053(7) 0.105(10) 0.024(7) 0.007(6) 0.017(5)
C7 0.058(7) 0.042(6) 0.098(9) 0.011(6) 0.003(6) 0.022(5)
O7 0.089(7) 0.156(11) 0.235(15) -0.119(11) -0.056(8) 0.085(8)
O8 0.051(4) 0.091(6) 0.050(4) -0.007(4) 0.008(3) 0.023(4)
C8 0.054(6) 0.039(5) 0.069(7) 0.001(5) 0.002(5) 0.021(5)
O9 0.068(5) 0.064(5) 0.067(5) -0.013(4) 0.005(4) 0.021(4)
C9 0.063(7) 0.032(5) 0.077(7) -0.013(5) 0.011(6) 0.019(5)
C10 0.076(7) 0.041(5) 0.062(6) -0.002(5) 0.014(5) 0.032(5)
O10 0.060(6) 0.141(9) 0.082(6) -0.013(6) -0.008(5) 0.009(6)
C11 0.044(5) 0.045(5) 0.046(5) -0.005(4) 0.006(4) 0.018(4)
O11 0.050(5) 0.087(6) 0.129(7) -0.002(5) 0.026(5) 0.020(4)
O12 0.067(5) 0.072(5) 0.079(5) -0.023(4) 0.012(4) 0.030(4)
C12 0.062(6) 0.041(5) 0.042(5) 0.013(4) 0.012(4) 0.029(5)
O13 0.050(4) 0.116(7) 0.062(5) 0.000(5) 0.004(4) 0.036(5)
C13 0.056(6) 0.042(5) 0.046(5) 0.004(4) 0.019(4) 0.026(5)
C14 0.046(5) 0.040(5) 0.040(5) 0.002(4) 0.010(4) 0.025(4)
O14 0.082(6) 0.125(8) 0.118(7) 0.049(6) 0.048(5) 0.071(6)
C15 0.051(6) 0.039(5) 0.039(5) 0.003(4) 0.000(4) 0.023(4)
C16 0.069(7) 0.043(6) 0.054(6) -0.010(5) 0.005(5) 0.012(5)
C17 0.096(9) 0.060(7) 0.037(5) -0.001(5) 0.008(6) 0.031(7)
C18 0.090(8) 0.054(6) 0.050(6) 0.006(5) 0.032(6) 0.036(6)
C19 0.051(6) 0.058(6) 0.066(7) -0.007(5) -0.006(5) 0.002(5)
C20 0.045(5) 0.038(5) 0.058(6) 0.003(5) 0.008(5) 0.011(4)
C21 0.035(5) 0.037(5) 0.059(6) -0.008(4) 0.013(4) 0.011(4)
C22 0.047(6) 0.039(5) 0.070(6) 0.012(5) 0.024(5) 0.019(4)
C23 0.061(7) 0.070(7) 0.053(6) 0.021(6) 0.010(5) 0.023(6)
C24 0.087(9) 0.068(8) 0.069(7) 0.027(6) 0.032(6) 0.032(7)
C25 0.066(7) 0.068(8) 0.085(8) 0.023(6) 0.038(6) 0.036(6)
C26 0.071(7) 0.042(6) 0.085(8) 0.017(6) 0.034(6) 0.028(5)
C27 0.049(6) 0.045(5) 0.067(6) 0.009(5) 0.030(5) 0.018(5)
C28 0.064(7) 0.031(5) 0.080(8) 0.010(5) 0.021(6) 0.011(5)
C29 0.061(7) 0.058(7) 0.065(7) -0.012(6) -0.002(5) 0.015(6)
C30 0.052(6) 0.042(5) 0.057(6) 0.002(5) 0.021(5) 0.017(5)
C31 0.051(6) 0.054(6) 0.046(5) -0.007(5) 0.001(5) 0.006(5)
C32 0.065(7) 0.041(5) 0.049(6) -0.005(5) 0.017(5) -0.003(5)
C33 0.045(6) 0.038(5) 0.055(6) -0.009(4) 0.018(5) 0.004(4)
C34 0.065(7) 0.057(6) 0.066(7) -0.003(6) 0.029(6) 0.019(6)
C35 0.114(11) 0.071(8) 0.078(8) -0.003(7) 0.057(8) 0.030(8)
C36 0.166(15) 0.073(9) 0.065(8) -0.002(7) 0.068(9) 0.034(9)
C37 0.111(10) 0.053(7) 0.055(7) 0.008(5) 0.032(7) 0.018(7)
C38 0.121(11) 0.074(8) 0.089(9) 0.006(7) 0.062(8) 0.047(8)
C39 0.089(12) 0.134(16) 0.26(2) -0.011(16) 0.083(15) 0.036(11)
C40 0.129(16) 0.17(2) 0.23(2) 0.030(17) 0.086(16) 0.081(15)
C41 0.128(13) 0.22(2) 0.237(17) -0.103(18) -0.028(15) 0.122(13)
C42 0.128(13) 0.22(2) 0.237(17) -0.103(18) -0.028(15) 0.122(13)
N5 0.075(8) 0.066(8) 0.043(6) 0.005(6) 0.005(6) 0.016(7)
C43 0.075(8) 0.066(8) 0.043(6) 0.005(6) 0.005(6) 0.016(7)
C44 0.074(10) 0.070(9) 0.037(7) 0.006(7) 0.008(8) 0.012(9)
C45 0.066(11) 0.061(10) 0.067(9) 0.003(9) -0.001(9) 0.019(9)
C46 0.061(10) 0.045(9) 0.060(9) 0.013(8) 0.006(9) 0.013(8)
C47 0.096(15) 0.031(9) 0.053(11) 0.030(8) 0.037(10) 0.046(10)

loop_
_atom_type_symbol
_atom_type_description
_atom_type_scat_dispersion_real
_atom_type_scat_dispersion_imag
_atom_type_scat_source
C C 0.0033 0.0016 'International Tables Vol C Tables 4.2.6.8 and 6.1.1.4'
H H 0.0000 0.0000 'International Tables Vol C Tables 4.2.6.8 and 6.1.1.4'
N N 0.0061 0.0033 'International Tables Vol C Tables 4.2.6.8 and 6.1.1.4'
O O 0.0106 0.0060 'International Tables Vol C Tables 4.2.6.8 and 6.1.1.4'
Gd Gd -0.1653 3.9035 'International Tables Vol C Tables 4.2.6.8 and 6.1.1.4'

loop_
_geom_angle_atom_site_label_1
_geom_angle_atom_site_label_2
_geom_angle_atom_site_label_3
_geom_angle
O1 Gd1 O2 144.4(2)
O1 Gd1 O5 143.2(2)
O2 Gd1 O5 70.1(2)
O1 Gd1 O8 104.1(3)
O2 Gd1 O8 86.9(2)
O5 Gd1 O8 85.8(2)
O1 Gd1 N1 72.4(2)
O2 Gd1 N1 77.5(2)
O5 Gd1 N1 144.0(2)
O8 Gd1 N1 77.1(2)
O1 Gd1 O7 87.7(3)
O2 Gd1 O7 77.6(3)
O5 Gd1 O7 90.9(4)
O8 Gd1 O7 164.3(3)
N1 Gd1 O7 97.1(4)
O1 Gd1 O9 80.3(3)
O2 Gd1 O9 129.6(2)
O5 Gd1 O9 78.7(2)
O8 Gd1 O9 51.5(3)
N1 Gd1 O9 112.4(3)
O7 Gd1 O9 142.6(4)
O1 Gd1 O6 80.5(3)
O2 Gd1 O6 122.5(2)
O5 Gd1 O6 64.7(2)
O8 Gd1 O6 121.8(2)
N1 Gd1 O6 150.5(2)
O7 Gd1 O6 69.8(4)
O9 Gd1 O6 73.3(3)
O1 Gd1 N3 92.2(3)
O2 Gd1 N3 109.1(3)
O5 Gd1 N3 81.6(2)
O8 Gd1 N3 25.9(3)
N1 Gd1 N3 95.0(3)
O7 Gd1 N3 167.2(4)
O9 Gd1 N3 25.7(2)
O6 Gd1 N3 97.6(3)
O1 Gd1 Gd2 165.3(2)
O2 Gd1 Gd2 35.40(14)
O5 Gd1 Gd2 35.31(13)
O8 Gd1 Gd2 90.6(2)
N1 Gd1 Gd2 112.59(16)
O7 Gd1 Gd2 78.0(3)
O9 Gd1 Gd2 108.92(18)
O6 Gd1 Gd2 91.09(17)
N3 Gd1 Gd2 100.9(2)
C11 N1 C12 116.1(8)
C11 N1 Gd1 130.3(6)
C12 N1 Gd1 113.5(5)
O1 C1 C2 122.3(8)
O1 C1 C10 118.0(9)
C2 C1 C10 119.7(9)
C1 O1 Gd1 142.0(6)
O4 Gd2 O5 140.7(2)
O4 Gd2 O2 143.2(2)
O5 Gd2 O2 70.07(19)
O4 Gd2 O11 82.7(3)
O5 Gd2 O11 76.7(2)
O2 Gd2 O11 89.2(2)
O4 Gd2 O12 86.5(3)
O5 Gd2 O12 127.7(2)
O2 Gd2 O12 80.8(2)
O11 Gd2 O12 146.6(3)
O4 Gd2 O13 110.3(3)
O5 Gd2 O13 84.9(3)
O2 Gd2 O13 87.9(3)
O11 Gd2 O13 161.2(3)
O12 Gd2 O13 50.8(3)
O4 Gd2 N2 71.9(2)
O5 Gd2 N2 77.7(2)
O2 Gd2 N2 144.9(2)
O11 Gd2 N2 96.8(3)
O12 Gd2 N2 109.7(3)
O13 Gd2 N2 75.5(3)
O4 Gd2 O3 78.4(2)
O5 Gd2 O3 125.8(2)
O2 Gd2 O3 64.8(2)
O11 Gd2 O3 74.2(3)
O12 Gd2 O3 72.7(2)
O13 Gd2 O3 120.8(2)
N2 Gd2 O3 149.8(2)
O4 Gd2 N4 97.2(3)
O5 Gd2 N4 107.9(3)
O2 Gd2 N4 85.9(2)
O11 Gd2 N4 171.6(3)
O12 Gd2 N4 25.5(2)
O13 Gd2 N4 25.5(3)
N2 Gd2 N4 91.2(3)
O3 Gd2 N4 97.5(3)
O4 Gd2 Gd1 159.0(2)
O5 Gd2 Gd1 35.75(14)
O2 Gd2 Gd1 34.96(13)
O11 Gd2 Gd1 76.50(18)
O12 Gd2 Gd1 109.3(2)
O13 Gd2 Gd1 90.7(2)
N2 Gd2 Gd1 113.33(18)
O3 Gd2 Gd1 92.84(15)
N4 Gd2 Gd1 102.93(18)
C14 O2 Gd1 128.5(5)
C14 O2 Gd2 119.3(5)
Gd1 O2 Gd2 109.6(2)
C30 N2 C31 116.6(8)
C30 N2 Gd2 129.9(6)
C31 N2 Gd2 113.3(6)
C1 C2 C3 119.4(8)
C1 C2 C11 120.8(8)
C3 C2 C11 119.6(9)
O10 N3 O9 121.2(10)
O10 N3 O8 121.9(11)
O9 N3 O8 116.8(8)
O10 N3 Gd1 179.2(9)
O9 N3 Gd1 59.5(5)
O8 N3 Gd1 57.3(5)
C15 O3 C19 117.2(7)
C15 O3 Gd2 115.9(5)
C19 O3 Gd2 126.9(6)
C4 C3 C8 117.2(9)
C4 C3 C2 124.6(9)
C8 C3 C2 118.2(9)
O14 N4 O13 121.3(11)
O14 N4 O12 124.5(10)
O13 N4 O12 114.1(9)
O14 N4 Gd2 175.2(7)
O13 N4 Gd2 58.0(5)
O12 N4 Gd2 56.7(5)
C20 O4 Gd2 145.3(6)
C5 C4 C3 121.3(10)
C5 C4 H4 119.3
C3 C4 H4 119.3
C33 O5 Gd2 124.9(5)
C33 O5 Gd1 120.4(5)
Gd2 O5 Gd1 108.9(2)
C4 C5 C6 119.8(11)
C4 C5 H5 120.1
C6 C5 H5 120.1
C34 O6 C38 116.0(8)
C34 O6 Gd1 117.2(6)
C38 O6 Gd1 126.4(7)
C7 C6 C5 119.3(11)
C7 C6 H6 120.3
C5 C6 H6 120.3
C6 C7 C8 123.0(11)
C6 C7 H7 118.5
C8 C7 H7 118.5
C41 O7 Gd1 110.7(9)
C41 O7 H7A 135.6
Gd1 O7 H7A 106.2
N3 O8 Gd1 96.8(6)
C7 C8 C9 121.6(10)
C7 C8 C3 119.4(10)
C9 C8 C3 119.0(9)
N3 O9 Gd1 94.8(6)
C10 C9 C8 122.0(9)
C10 C9 H9 119.0
C8 C9 H9 119.0
C9 C10 C1 121.4(10)
C9 C10 H10 119.3
C1 C10 H10 119.3
N1 C11 C2 128.7(9)
N1 C11 H11 115.6
C2 C11 H11 115.6
C39 O11 Gd2 130.7(6)
C39 O11 H11A 117.6
Gd2 O11 H11A 111.0
N4 O12 Gd2 97.8(6)
N1 C12 C13 109.7(7)
N1 C12 H12A 109.7
C13 C12 H12A 109.7
N1 C12 H12B 109.7
C13 C12 H12B 109.7
H12A C12 H12B 108.2
N4 O13 Gd2 96.6(6)
C18 C13 C14 118.8(9)
C18 C13 C12 122.7(9)
C14 C13 C12 118.5(8)
O2 C14 C13 122.1(8)
O2 C14 C15 118.7(8)
C13 C14 C15 119.1(8)
C16 C15 O3 125.1(8)
C16 C15 C14 121.0(9)
O3 C15 C14 113.9(7)
C17 C16 C15 118.5(9)
C17 C16 H16 120.7
C15 C16 H16 120.7
C18 C17 C16 122.1(9)
C18 C17 H17 119.0
C16 C17 H17 119.0
C17 C18 C13 120.5(10)
C17 C18 H18 119.8
C13 C18 H18 119.8
O3 C19 H19A 109.5
O3 C19 H19B 109.5
H19A C19 H19B 109.5
O3 C19 H19C 109.5
H19A C19 H19C 109.5
H19B C19 H19C 109.5
O4 C20 C29 119.5(9)
O4 C20 C21 123.1(8)
C29 C20 C21 117.3(9)
C20 C21 C22 119.9(8)
C20 C21 C30 119.4(9)
C22 C21 C30 120.7(9)
C23 C22 C21 125.3(9)
C23 C22 C27 115.6(9)
C21 C22 C27 119.1(9)
C24 C23 C22 123.0(11)
C24 C23 H23 118.5
C22 C23 H23 118.5
C23 C24 C25 120.9(11)
C23 C24 H24 119.5
C25 C24 H24 119.5
C26 C25 C24 118.4(11)
C26 C25 H25 120.8
C24 C25 H25 120.8
C25 C26 C27 122.1(11)
C25 C26 H26 118.9
C27 C26 H26 118.9
C26 C27 C28 120.5(10)
C26 C27 C22 119.9(10)
C28 C27 C22 119.6(9)
C29 C28 C27 120.4(10)
C29 C28 H28 119.8
C27 C28 H28 119.8
C28 C29 C20 123.4(10)
C28 C29 H29 118.3
C20 C29 H29 118.3
N2 C30 C21 130.0(9)
N2 C30 H30 115.0
C21 C30 H30 115.0
N2 C31 C32 107.3(8)
N2 C31 H31A 110.3
C32 C31 H31A 110.3
N2 C31 H31B 110.3
C32 C31 H31B 110.3
H31A C31 H31B 108.5
C37 C32 C33 118.6(11)
C37 C32 C31 122.4(10)
C33 C32 C31 118.9(9)
O5 C33 C34 118.9(9)
O5 C33 C32 121.4(9)
C34 C33 C32 119.7(9)
C35 C34 O6 125.5(11)
C35 C34 C33 120.8(11)
O6 C34 C33 113.6(9)
C34 C35 C36 118.9(12)
C34 C35 H35 120.6
C36 C35 H35 120.6
C37 C36 C35 122.3(11)
C37 C36 H36 118.8
C35 C36 H36 118.8
C36 C37 C32 119.6(11)
C36 C37 H37 120.2
C32 C37 H37 120.2
O6 C38 H38A 109.5
O6 C38 H38B 109.5
H38A C38 H38B 109.5
O6 C38 H38C 109.5
H38A C38 H38C 109.5
H38B C38 H38C 109.5
C40 C39 O11 110.1(12)
C40 C39 H39A 109.6
O11 C39 H39A 109.6
C40 C39 H39B 109.6
O11 C39 H39B 109.6
H39A C39 H39B 108.2
C39 C40 H40A 109.5
C39 C40 H40B 109.5
H40A C40 H40B 109.5
C39 C40 H40C 109.5
H40A C40 H40C 109.5
H40B C40 H40C 109.5
O7 C41 C42 86.5(10)
O7 C41 H41A 114.2
C42 C41 H41A 114.2
O7 C41 H41B 114.2
C42 C41 H41B 114.2
H41A C41 H41B 111.4
C41 C42 H42A 109.5
C41 C42 H42B 109.5
H42A C42 H42B 109.5
C41 C42 H42C 109.5
H42A C42 H42C 109.5
H42B C42 H42C 109.5
C43 N5 C47 120.0
C44 C43 N5 120.0
C44 C43 H43 120.0
N5 C43 H43 120.0
C43 C44 C45 120.0
C43 C44 H44 120.0
C45 C44 H44 120.0
C46 C45 C44 120.0
C46 C45 H45 120.0
C44 C45 H45 120.0
C47 C46 C45 120.0
C47 C46 H46 120.0
C45 C46 H46 120.0
C46 C47 N5 120.0
C46 C47 H47 120.0
N5 C47 H47 120.0

loop_
_geom_bond_atom_site_label_1
_geom_bond_atom_site_label_2
_geom_bond_distance
Gd1 O1 2.216(7)
Gd1 O2 2.331(5)
Gd1 O5 2.366(6)
Gd1 O8 2.442(7)
Gd1 N1 2.457(7)
Gd1 O7 2.473(4)
Gd1 O9 2.492(7)
Gd1 O6 2.520(7)
Gd1 N3 2.881(9)
Gd1 Gd2 3.8312(11)
N1 C11 1.258(11)
N1 C12 1.492(11)
C1 O1 1.301(11)
C1 C2 1.403(13)
C1 C10 1.405(13)
Gd2 O4 2.190(7)
Gd2 O5 2.341(5)
Gd2 O2 2.356(6)
Gd2 O11 2.411(3)
Gd2 O12 2.440(7)
Gd2 O13 2.468(7)
Gd2 N2 2.475(8)
Gd2 O3 2.531(6)
Gd2 N4 2.892(9)
O2 C14 1.375(10)
N2 C30 1.303(12)
N2 C31 1.493(11)
C2 C3 1.439(13)
C2 C11 1.464(12)
N3 O10 1.211(11)
N3 O9 1.251(11)
N3 O8 1.266(11)
O3 C15 1.392(11)
O3 C19 1.431(11)
C3 C4 1.409(13)
C3 C8 1.437(13)
N4 O14 1.213(11)
N4 O13 1.252(11)
N4 O12 1.256(11)
O4 C20 1.313(11)
C4 C5 1.401(14)
C4 H4 0.9300
O5 C33 1.352(10)
C5 C6 1.402(16)
C5 H5 0.9300
O6 C34 1.386(13)
O6 C38 1.411(13)
C6 C7 1.354(16)
C6 H6 0.9300
C7 C8 1.386(14)
C7 H7 0.9300
O7 C41 1.313(6)
O7 H7A 0.8501
C8 C9 1.399(14)
C9 C10 1.332(14)
C9 H9 0.9300
C10 H10 0.9300
C11 H11 0.9300
O11 C39 1.469(7)
O11 H11A 0.8501
C12 C13 1.510(12)
C12 H12A 0.9700
C12 H12B 0.9700
C13 C18 1.390(12)
C13 C14 1.393(12)
C14 C15 1.397(12)
C15 C16 1.376(12)
C16 C17 1.364(14)
C16 H16 0.9300
C17 C18 1.356(15)
C17 H17 0.9300
C18 H18 0.9300
C19 H19A 0.9600
C19 H19B 0.9600
C19 H19C 0.9600
C20 C29 1.418(13)
C20 C21 1.422(13)
C21 C22 1.425(13)
C21 C30 1.426(12)
C22 C23 1.389(13)
C22 C27 1.430(13)
C23 C24 1.354(14)
C23 H23 0.9300
C24 C25 1.392(16)
C24 H24 0.9300
C25 C26 1.344(15)
C25 H25 0.9300
C26 C27 1.395(13)
C26 H26 0.9300
C27 C28 1.399(14)
C28 C29 1.343(14)
C28 H28 0.9300
C29 H29 0.9300
C30 H30 0.9300
C31 C32 1.495(15)
C31 H31A 0.9700
C31 H31B 0.9700
C32 C37 1.396(14)
C32 C33 1.414(14)
C33 C34 1.405(14)
C34 C35 1.362(14)
C35 C36 1.388(18)
C35 H35 0.9300
C36 C37 1.368(18)
C36 H36 0.9300
C37 H37 0.9300
C38 H38A 0.9600
C38 H38B 0.9600
C38 H38C 0.9600
C39 C40 1.42(2)
C39 H39A 0.9700
C39 H39B 0.9700
C40 H40A 0.9600
C40 H40B 0.9600
C40 H40C 0.9600
C41 C42 1.5004(12)
C41 H41A 0.9700
C41 H41B 0.9700
C42 H42A 0.9600
C42 H42B 0.9600
C42 H42C 0.9600
N5 C43 1.3900
N5 C47 1.3900
C43 C44 1.3900
C43 H43 0.9300
C44 C45 1.3900
C44 H44 0.9300
C45 C46 1.3900
C45 H45 0.9300
C46 C47 1.3900
C46 H46 0.9300
C47 H47 0.9300

loop_
_geom_hbond_atom_site_label_D
_geom_hbond_atom_site_label_H
_geom_hbond_atom_site_label_A
_geom_hbond_distance_DH
_geom_hbond_distance_HA
_geom_hbond_distance_DA
_geom_hbond_angle_DHA
O7 H7A O6 0.85 2.40 2.857(16) 113.9
O11 H11A O7 0.85 2.09 2.919(15) 165.0

loop_
_geom_torsion_atom_site_label_1
_geom_torsion_atom_site_label_2
_geom_torsion_atom_site_label_3
_geom_torsion_atom_site_label_4
_geom_torsion
O1 Gd1 N1 C11 7.5(7)
O2 Gd1 N1 C11 -153.3(8)
O5 Gd1 N1 C11 -179.2(6)
O8 Gd1 N1 C11 117.0(8)
O7 Gd1 N1 C11 -77.8(8)
O9 Gd1 N1 C11 78.8(8)
O6 Gd1 N1 C11 -16.8(10)
N3 Gd1 N1 C11 98.2(8)
Gd2 Gd1 N1 C11 -157.7(7)
O1 Gd1 N1 C12 -169.4(6)
O2 Gd1 N1 C12 29.8(5)
O5 Gd1 N1 C12 3.9(7)
O8 Gd1 N1 C12 -59.9(6)
O7 Gd1 N1 C12 105.3(6)
O9 Gd1 N1 C12 -98.2(6)
O6 Gd1 N1 C12 166.2(5)
N3 Gd1 N1 C12 -78.7(6)
Gd2 Gd1 N1 C12 25.3(6)
C2 C1 O1 Gd1 22.9(17)
C10 C1 O1 Gd1 -158.4(8)
O2 Gd1 O1 C1 11.2(14)
O5 Gd1 O1 C1 164.3(10)
O8 Gd1 O1 C1 -93.6(12)
N1 Gd1 O1 C1 -22.3(11)
O7 Gd1 O1 C1 75.9(12)
O9 Gd1 O1 C1 -139.7(12)
O6 Gd1 O1 C1 145.8(12)
N3 Gd1 O1 C1 -116.8(12)
Gd2 Gd1 O1 C1 90.1(13)
O1 Gd1 Gd2 O4 0.2(9)
O2 Gd1 Gd2 O4 100.0(6)
O5 Gd1 Gd2 O4 -94.4(6)
O8 Gd1 Gd2 O4 -176.3(5)
N1 Gd1 Gd2 O4 107.5(5)
O7 Gd1 Gd2 O4 14.7(6)
O9 Gd1 Gd2 O4 -127.1(5)
O6 Gd1 Gd2 O4 -54.4(5)
N3 Gd1 Gd2 O4 -152.4(5)
O1 Gd1 Gd2 O5 94.6(8)
O2 Gd1 Gd2 O5 -165.6(3)
O8 Gd1 Gd2 O5 -81.9(3)
N1 Gd1 Gd2 O5 -158.1(3)
O7 Gd1 Gd2 O5 109.1(4)
O9 Gd1 Gd2 O5 -32.7(3)
O6 Gd1 Gd2 O5 40.0(3)
N3 Gd1 Gd2 O5 -58.0(3)
O1 Gd1 Gd2 O2 -99.8(8)
O5 Gd1 Gd2 O2 165.6(3)
O8 Gd1 Gd2 O2 83.8(3)
N1 Gd1 Gd2 O2 7.5(3)
O7 Gd1 Gd2 O2 -85.3(4)
O9 Gd1 Gd2 O2 132.9(3)
O6 Gd1 Gd2 O2 -154.4(3)
N3 Gd1 Gd2 O2 107.7(3)
O1 Gd1 Gd2 O11 8.7(7)
O2 Gd1 Gd2 O11 108.5(3)
O5 Gd1 Gd2 O11 -85.8(3)
O8 Gd1 Gd2 O11 -167.7(3)
N1 Gd1 Gd2 O11 116.0(3)
O7 Gd1 Gd2 O11 23.2(4)
O9 Gd1 Gd2 O11 -118.6(3)
O6 Gd1 Gd2 O11 -45.9(3)
N3 Gd1 Gd2 O11 -143.8(3)
O1 Gd1 Gd2 O12 -136.9(7)
O2 Gd1 Gd2 O12 -37.1(3)
O5 Gd1 Gd2 O12 128.5(3)
O8 Gd1 Gd2 O12 46.6(3)
N1 Gd1 Gd2 O12 -29.6(3)
O7 Gd1 Gd2 O12 -122.4(4)
O9 Gd1 Gd2 O12 95.8(3)
O6 Gd1 Gd2 O12 168.5(3)
N3 Gd1 Gd2 O12 70.5(3)
O1 Gd1 Gd2 O13 174.9(7)
O2 Gd1 Gd2 O13 -85.4(3)
O5 Gd1 Gd2 O13 80.3(3)
O8 Gd1 Gd2 O13 -1.6(2)
N1 Gd1 Gd2 O13 -77.9(3)
O7 Gd1 Gd2 O13 -170.7(4)
O9 Gd1 Gd2 O13 47.6(3)
O6 Gd1 Gd2 O13 120.3(3)
N3 Gd1 Gd2 O13 22.3(3)
O1 Gd1 Gd2 N2 100.4(7)
O2 Gd1 Gd2 N2 -159.8(3)
O5 Gd1 Gd2 N2 5.8(3)
O8 Gd1 Gd2 N2 -76.0(2)
N1 Gd1 Gd2 N2 -152.3(3)
O7 Gd1 Gd2 N2 114.9(4)
O9 Gd1 Gd2 N2 -26.9(3)
O6 Gd1 Gd2 N2 45.8(3)
N3 Gd1 Gd2 N2 -52.2(3)
O1 Gd1 Gd2 O3 -64.2(7)
O2 Gd1 Gd2 O3 35.5(3)
O5 Gd1 Gd2 O3 -158.8(3)
O8 Gd1 Gd2 O3 119.3(2)
N1 Gd1 Gd2 O3 43.0(2)
O7 Gd1 Gd2 O3 -49.8(4)
O9 Gd1 Gd2 O3 168.5(3)
O6 Gd1 Gd2 O3 -118.8(2)
N3 Gd1 Gd2 O3 143.2(3)
O1 Gd1 Gd2 N4 -162.6(7)
O2 Gd1 Gd2 N4 -62.8(3)
O5 Gd1 Gd2 N4 102.8(3)
O8 Gd1 Gd2 N4 21.0(3)
N1 Gd1 Gd2 N4 -55.3(3)
O7 Gd1 Gd2 N4 -148.1(4)
O9 Gd1 Gd2 N4 70.1(3)
O6 Gd1 Gd2 N4 142.8(3)
N3 Gd1 Gd2 N4 44.8(3)
O1 Gd1 O2 C14 -7.2(9)
O5 Gd1 O2 C14 -170.4(7)
O8 Gd1 O2 C14 102.9(7)
N1 Gd1 O2 C14 25.4(6)
O7 Gd1 O2 C14 -74.9(7)
O9 Gd1 O2 C14 134.3(6)
O6 Gd1 O2 C14 -130.8(6)
N3 Gd1 O2 C14 116.4(7)
Gd2 Gd1 O2 C14 -161.7(8)
O1 Gd1 O2 Gd2 154.5(4)
O5 Gd1 O2 Gd2 -8.8(2)
O8 Gd1 O2 Gd2 -95.4(3)
N1 Gd1 O2 Gd2 -172.9(3)
O7 Gd1 O2 Gd2 86.8(4)
O9 Gd1 O2 Gd2 -64.0(4)
O6 Gd1 O2 Gd2 30.9(4)
N3 Gd1 O2 Gd2 -81.9(3)
O4 Gd2 O2 C14 19.7(8)
O5 Gd2 O2 C14 172.5(6)
O11 Gd2 O2 C14 96.3(6)
O12 Gd2 O2 C14 -51.7(6)
O13 Gd2 O2 C14 -102.2(6)
N2 Gd2 O2 C14 -163.0(5)
O3 Gd2 O2 C14 23.5(5)
N4 Gd2 O2 C14 -76.8(6)
Gd1 Gd2 O2 C14 163.6(7)
O4 Gd2 O2 Gd1 -143.9(4)
O5 Gd2 O2 Gd1 8.9(2)
O11 Gd2 O2 Gd1 -67.2(3)
O12 Gd2 O2 Gd1 144.8(3)
O13 Gd2 O2 Gd1 94.2(3)
N2 Gd2 O2 Gd1 33.4(5)
O3 Gd2 O2 Gd1 -140.1(3)
N4 Gd2 O2 Gd1 119.6(3)
O4 Gd2 N2 C30 -3.8(8)
O5 Gd2 N2 C30 -158.5(8)
O2 Gd2 N2 C30 177.9(7)
O11 Gd2 N2 C30 -83.8(8)
O12 Gd2 N2 C30 75.5(8)
O13 Gd2 N2 C30 113.6(8)
O3 Gd2 N2 C30 -13.8(11)
N4 Gd2 N2 C30 93.4(8)
Gd1 Gd2 N2 C30 -162.0(7)
O4 Gd2 N2 C31 -178.8(7)
O5 Gd2 N2 C31 26.5(6)
O2 Gd2 N2 C31 2.9(8)
O11 Gd2 N2 C31 101.2(6)
O12 Gd2 N2 C31 -99.5(6)
O13 Gd2 N2 C31 -61.3(6)
O3 Gd2 N2 C31 171.2(5)
N4 Gd2 N2 C31 -81.6(6)
Gd1 Gd2 N2 C31 23.0(6)
O1 C1 C2 C3 175.2(9)
C10 C1 C2 C3 -3.5(14)
O1 C1 C2 C11 -0.6(15)
C10 C1 C2 C11 -179.3(9)
O1 Gd1 N3 O10 103(65)
O2 Gd1 N3 O10 -48(65)
O5 Gd1 N3 O10 -113(65)
O8 Gd1 N3 O10 -15(65)
N1 Gd1 N3 O10 31(65)
O7 Gd1 N3 O10 -168(100)
O9 Gd1 N3 O10 165(65)
O6 Gd1 N3 O10 -176(100)
Gd2 Gd1 N3 O10 -84(65)
O1 Gd1 N3 O9 -62.1(6)
O2 Gd1 N3 O9 146.9(6)
O5 Gd1 N3 O9 81.5(6)
O8 Gd1 N3 O9 179.3(10)
N1 Gd1 N3 O9 -134.7(6)
O7 Gd1 N3 O9 27.1(18)
O6 Gd1 N3 O9 18.6(6)
Gd2 Gd1 N3 O9 111.2(6)
O1 Gd1 N3 O8 118.6(6)
O2 Gd1 N3 O8 -32.4(6)
O5 Gd1 N3 O8 -97.9(6)
N1 Gd1 N3 O8 46.0(6)
O7 Gd1 N3 O8 -152.3(14)
O9 Gd1 N3 O8 -179.3(10)
O6 Gd1 N3 O8 -160.8(6)
Gd2 Gd1 N3 O8 -68.2(6)
O4 Gd2 O3 C15 156.9(6)
O5 Gd2 O3 C15 -57.4(6)
O2 Gd2 O3 C15 -20.8(5)
O11 Gd2 O3 C15 -117.5(6)
O12 Gd2 O3 C15 67.0(6)
O13 Gd2 O3 C15 50.1(6)
N2 Gd2 O3 C15 166.6(5)
N4 Gd2 O3 C15 61.1(6)
Gd1 Gd2 O3 C15 -42.4(5)
O4 Gd2 O3 C19 -21.3(8)
O5 Gd2 O3 C19 124.3(7)
O2 Gd2 O3 C19 161.0(8)
O11 Gd2 O3 C19 64.3(8)
O12 Gd2 O3 C19 -111.2(8)
O13 Gd2 O3 C19 -128.1(8)
N2 Gd2 O3 C19 -11.6(10)
N4 Gd2 O3 C19 -117.1(8)
Gd1 Gd2 O3 C19 139.4(7)
C1 C2 C3 C4 -178.9(9)
C11 C2 C3 C4 -3.0(13)
C1 C2 C3 C8 0.8(13)
C11 C2 C3 C8 176.7(8)
O4 Gd2 N4 O14 40(11)
O5 Gd2 N4 O14 -109(11)
O2 Gd2 N4 O14 -176(11)
O11 Gd2 N4 O14 129(10)
O12 Gd2 N4 O14 106(11)
O13 Gd2 N4 O14 -83(11)
N2 Gd2 N4 O14 -31(11)
O3 Gd2 N4 O14 120(11)
Gd1 Gd2 N4 O14 -146(11)
O4 Gd2 N4 O13 123.2(6)
O5 Gd2 N4 O13 -26.2(7)
O2 Gd2 N4 O13 -93.7(6)
O11 Gd2 N4 O13 -148.1(16)
O12 Gd2 N4 O13 -170.9(10)
N2 Gd2 N4 O13 51.3(6)
O3 Gd2 N4 O13 -157.6(6)
Gd1 Gd2 N4 O13 -63.0(6)
O4 Gd2 N4 O12 -65.9(6)
O5 Gd2 N4 O12 144.8(6)
O2 Gd2 N4 O12 77.2(6)
O11 Gd2 N4 O12 23(2)
O13 Gd2 N4 O12 170.9(10)
N2 Gd2 N4 O12 -137.8(6)
O3 Gd2 N4 O12 13.3(6)
Gd1 Gd2 N4 O12 108.0(6)
O5 Gd2 O4 C20 36.8(13)
O2 Gd2 O4 C20 174.0(10)
O11 Gd2 O4 C20 95.3(12)
O12 Gd2 O4 C20 -116.4(12)
O13 Gd2 O4 C20 -70.6(12)
N2 Gd2 O4 C20 -4.3(11)
O3 Gd2 O4 C20 170.6(12)
N4 Gd2 O4 C20 -93.2(12)
Gd1 Gd2 O4 C20 103.7(11)
C8 C3 C4 C5 -1.5(14)
C2 C3 C4 C5 178.2(9)
O4 Gd2 O5 C33 -7.6(8)
O2 Gd2 O5 C33 -161.9(7)
O11 Gd2 O5 C33 -67.9(7)
O12 Gd2 O5 C33 137.7(7)
O13 Gd2 O5 C33 108.5(7)
N2 Gd2 O5 C33 32.2(7)
O3 Gd2 O5 C33 -126.8(7)
N4 Gd2 O5 C33 119.5(7)
Gd1 Gd2 O5 C33 -153.2(8)
O4 Gd2 O5 Gd1 145.6(3)
O2 Gd2 O5 Gd1 -8.7(2)
O11 Gd2 O5 Gd1 85.3(3)
O12 Gd2 O5 Gd1 -69.0(4)
O13 Gd2 O5 Gd1 -98.3(3)
N2 Gd2 O5 Gd1 -174.5(3)
O3 Gd2 O5 Gd1 26.4(3)
N4 Gd2 O5 Gd1 -87.3(3)
O1 Gd1 O5 C33 -0.3(8)
O2 Gd1 O5 C33 163.4(7)
O8 Gd1 O5 C33 -108.3(6)
N1 Gd1 O5 C33 -169.6(6)
O7 Gd1 O5 C33 87.0(7)
O9 Gd1 O5 C33 -56.8(6)
O6 Gd1 O5 C33 19.9(6)
N3 Gd1 O5 C33 -82.7(6)
Gd2 Gd1 O5 C33 154.6(7)
O1 Gd1 O5 Gd2 -154.9(4)
O2 Gd1 O5 Gd2 8.8(2)
O8 Gd1 O5 Gd2 97.0(3)
N1 Gd1 O5 Gd2 35.8(5)
O7 Gd1 O5 Gd2 -67.6(3)
O9 Gd1 O5 Gd2 148.6(3)
O6 Gd1 O5 Gd2 -134.7(3)
N3 Gd1 O5 Gd2 122.7(3)
C3 C4 C5 C6 -0.6(16)
O1 Gd1 O6 C34 151.0(7)
O2 Gd1 O6 C34 -58.4(8)
O5 Gd1 O6 C34 -16.9(6)
O8 Gd1 O6 C34 50.3(8)
N1 Gd1 O6 C34 174.5(6)
O7 Gd1 O6 C34 -118.0(8)
O9 Gd1 O6 C34 68.3(7)
N3 Gd1 O6 C34 60.0(7)
Gd2 Gd1 O6 C34 -41.1(7)
O1 Gd1 O6 C38 -21.8(9)
O2 Gd1 O6 C38 128.8(9)
O5 Gd1 O6 C38 170.3(10)
O8 Gd1 O6 C38 -122.5(9)
N1 Gd1 O6 C38 1.7(12)
O7 Gd1 O6 C38 69.3(9)
O9 Gd1 O6 C38 -104.5(9)
N3 Gd1 O6 C38 -112.7(9)
Gd2 Gd1 O6 C38 146.1(9)
C4 C5 C6 C7 1.6(17)
C5 C6 C7 C8 -0.5(17)
O1 Gd1 O7 C41 -74.9(11)
O2 Gd1 O7 C41 72.5(11)
O5 Gd1 O7 C41 141.9(11)
O8 Gd1 O7 C41 64(2)
N1 Gd1 O7 C41 -2.9(11)
O9 Gd1 O7 C41 -145.6(10)
O6 Gd1 O7 C41 -155.6(12)
N3 Gd1 O7 C41 -164.5(13)
Gd2 Gd1 O7 C41 108.8(11)
O10 N3 O8 Gd1 179.8(9)
O9 N3 O8 Gd1 -0.7(10)
O1 Gd1 O8 N3 -64.8(6)
O2 Gd1 O8 N3 149.5(6)
O5 Gd1 O8 N3 79.3(6)
N1 Gd1 O8 N3 -132.7(6)
O7 Gd1 O8 N3 157.6(14)
O9 Gd1 O8 N3 0.4(6)
O6 Gd1 O8 N3 22.6(7)
Gd2 Gd1 O8 N3 114.3(6)
C6 C7 C8 C9 -179.9(10)
C6 C7 C8 C3 -1.7(16)
C4 C3 C8 C7 2.6(13)
C2 C3 C8 C7 -177.2(9)
C4 C3 C8 C9 -179.1(9)
C2 C3 C8 C9 1.1(13)
O10 N3 O9 Gd1 -179.8(9)
O8 N3 O9 Gd1 0.6(9)
O1 Gd1 O9 N3 116.4(6)
O2 Gd1 O9 N3 -42.1(7)
O5 Gd1 O9 N3 -94.0(6)
O8 Gd1 O9 N3 -0.4(6)
N1 Gd1 O9 N3 50.1(6)
O7 Gd1 O9 N3 -170.5(7)
O6 Gd1 O9 N3 -160.8(6)
Gd2 Gd1 O9 N3 -75.5(6)
C7 C8 C9 C10 177.9(10)
C3 C8 C9 C10 -0.3(15)
C8 C9 C10 C1 -2.5(16)
O1 C1 C10 C9 -174.3(10)
C2 C1 C10 C9 4.4(15)
C12 N1 C11 C2 -179.9(8)
Gd1 N1 C11 C2 3.2(14)
C1 C2 C11 N1 -10.2(15)
C3 C2 C11 N1 174.0(9)
O4 Gd2 O11 C39 -12.1(13)
O5 Gd2 O11 C39 134.2(13)
O2 Gd2 O11 C39 -156.1(13)
O12 Gd2 O11 C39 -84.3(14)
O13 Gd2 O11 C39 122.9(14)
N2 Gd2 O11 C39 58.5(13)
O3 Gd2 O11 C39 -92.1(13)
N4 Gd2 O11 C39 -102(2)
Gd1 Gd2 O11 C39 170.9(13)
O14 N4 O12 Gd2 -174.4(9)
O13 N4 O12 Gd2 8.4(9)
O4 Gd2 O12 N4 114.9(6)
O5 Gd2 O12 N4 -44.0(7)
O2 Gd2 O12 N4 -99.8(6)
O11 Gd2 O12 N4 -174.1(5)
O13 Gd2 O12 N4 -5.0(6)
N2 Gd2 O12 N4 45.6(7)
O3 Gd2 O12 N4 -166.2(7)
Gd1 Gd2 O12 N4 -79.3(6)
C11 N1 C12 C13 107.7(9)
Gd1 N1 C12 C13 -74.9(7)
O14 N4 O13 Gd2 174.4(9)
O12 N4 O13 Gd2 -8.3(9)
O4 Gd2 O13 N4 -62.3(7)
O5 Gd2 O13 N4 155.1(6)
O2 Gd2 O13 N4 84.9(6)
O11 Gd2 O13 N4 166.1(7)
O12 Gd2 O13 N4 5.0(6)
N2 Gd2 O13 N4 -126.3(7)
O3 Gd2 O13 N4 26.1(7)
Gd1 Gd2 O13 N4 119.8(6)
N1 C12 C13 C18 -116.1(9)
N1 C12 C13 C14 66.9(10)
Gd1 O2 C14 C13 -43.4(11)
Gd2 O2 C14 C13 156.5(6)
Gd1 O2 C14 C15 134.7(7)
Gd2 O2 C14 C15 -25.4(10)
C18 C13 C14 O2 178.8(8)
C12 C13 C14 O2 -4.1(12)
C18 C13 C14 C15 0.7(13)
C12 C13 C14 C15 177.8(8)
C19 O3 C15 C16 15.9(13)
Gd2 O3 C15 C16 -162.5(8)
C19 O3 C15 C14 -165.2(8)
Gd2 O3 C15 C14 16.4(9)
O2 C14 C15 C16 -176.7(8)
C13 C14 C15 C16 1.5(13)
O2 C14 C15 O3 4.4(11)
C13 C14 C15 O3 -177.5(7)
O3 C15 C16 C17 176.4(9)
C14 C15 C16 C17 -2.4(15)
C15 C16 C17 C18 1.2(17)
C16 C17 C18 C13 0.9(17)
C14 C13 C18 C17 -1.9(15)
C12 C13 C18 C17 -178.9(9)
Gd2 O4 C20 C29 -167.4(8)
Gd2 O4 C20 C21 8.9(18)
O4 C20 C21 C22 177.6(9)
C29 C20 C21 C22 -6.1(13)
O4 C20 C21 C30 -4.6(14)
C29 C20 C21 C30 171.8(9)
C20 C21 C22 C23 -175.0(9)
C30 C21 C22 C23 7.1(15)
C20 C21 C22 C27 6.2(13)
C30 C21 C22 C27 -171.6(8)
C21 C22 C23 C24 -178.2(10)
C27 C22 C23 C24 0.5(15)
C22 C23 C24 C25 0.9(18)
C23 C24 C25 C26 -0.5(17)
C24 C25 C26 C27 -1.3(16)
C25 C26 C27 C28 -178.9(10)
C25 C26 C27 C22 2.8(15)
C23 C22 C27 C26 -2.3(13)
C21 C22 C27 C26 176.5(9)
C23 C22 C27 C28 179.4(9)
C21 C22 C27 C28 -1.8(13)
C26 C27 C28 C29 178.9(10)
C22 C27 C28 C29 -2.8(15)
C27 C28 C29 C20 3.0(17)
O4 C20 C29 C28 178.0(10)
C21 C20 C29 C28 1.5(16)
C31 N2 C30 C21 -177.8(9)
Gd2 N2 C30 C21 7.3(15)
C20 C21 C30 N2 -2.9(15)
C22 C21 C30 N2 175.0(9)
C30 N2 C31 C32 110.3(9)
Gd2 N2 C31 C32 -74.0(8)
N2 C31 C32 C37 -112.8(10)
N2 C31 C32 C33 70.3(11)
Gd2 O5 C33 C34 128.3(8)
Gd1 O5 C33 C34 -22.1(11)
Gd2 O5 C33 C32 -50.1(11)
Gd1 O5 C33 C32 159.5(7)
C37 C32 C33 O5 179.2(9)
C31 C32 C33 O5 -3.7(13)
C37 C32 C33 C34 0.8(15)
C31 C32 C33 C34 177.9(9)
C38 O6 C34 C35 9.2(17)
Gd1 O6 C34 C35 -164.3(10)
C38 O6 C34 C33 -173.6(10)
Gd1 O6 C34 C33 12.8(11)
O5 C33 C34 C35 -177.8(10)
C32 C33 C34 C35 0.6(16)
O5 C33 C34 O6 4.9(13)
C32 C33 C34 O6 -176.7(8)
O6 C34 C35 C36 177.5(12)
C33 C34 C35 C36 0.5(19)
C34 C35 C36 C37 -3(2)
C35 C36 C37 C32 5(2)
C33 C32 C37 C36 -3.4(17)
C31 C32 C37 C36 179.6(11)
Gd2 O11 C39 C40 -144.5(13)
Gd1 O7 C41 C42 -149.1(9)
C47 N5 C43 C44 0.0
N5 C43 C44 C45 0.0
C43 C44 C45 C46 0.0
C44 C45 C46 C47 0.0
C45 C46 C47 N5 0.0
C43 N5 C47 C46 0.0
